data_9013886
loop_
_publ_author_name
'Raade, G.'
'Grice, J. D.'
'Cooper, M. A.'

_publ_section_title
;Alflarsenite, a new beryllium-silicate zeolite from a syenitic pegmatite in
 the Larvik plutonic complex, Oslo Region, Norway Locality: Larvik plutonic
 complex, Oslo Region, Norway
;
_journal_name_full 'European Journal of Mineralogy'
_journal_page_first 893
_journal_page_last 900
_journal_paper_doi 10.1127/0935-1221/2009/0021-1946
_journal_volume 21
_journal_year 2009
_chemical_compound_source 'Larvik plutonic complex, Oslo Region, Norway'
_chemical_formula_sum 'Be6 Ca4.184 H12 Na1.816 O32.21 Si8'
_chemical_name_mineral Alflarsenite
_space_group_IT_number 4
_symmetry_space_group_name_Hall 'P 2yb'
_symmetry_space_group_name_H-M 'P 1 21 1'
_cell_angle_alpha 90
_cell_angle_beta 111.287
_cell_angle_gamma 90
_cell_formula_units_Z 2
_cell_length_a 7.1222
_cell_length_b 19.8378
_cell_length_c 9.8071
_cell_volume 1291.096
_database_code_amcsd 0007332
_exptl_crystal_density_diffrn 2.612
_cod_original_formula_sum 'Ca4.184 Na1.816 Si8 Be6 O32.21 H12'
_cod_database_code 9013886

loop_
_space_group_symop_operation_xyz
x,y,z
-x,1/2+y,-z

loop_
_atom_site_label
_atom_site_fract_x
_atom_site_fract_y
_atom_site_fract_z
_atom_site_occupancy
_atom_site_U_iso_or_equiv
_atom_site_type_symbol
_atom_site_attached_hydrogens
Ca1 0.89720 0.50000 0.00190 1.00000 0.01910 Ca 0
Ca2_1 0.77820 0.50200 0.41990 1.00000 0.03550 Ca 0
Ca3 0.12990 0.74710 0.35630 1.00000 0.01670 Ca 0
Ca4 0.78600 0.74830 0.64400 1.00000 0.02870 Ca 0
Na1 0.38800 0.26150 0.00210 1.00000 0.03360 Na 0
Na2 0.35700 0.50190 0.58390 0.81600 0.00360 Na 0
Ca2_2 0.35700 0.50190 0.58390 0.18400 0.00360 Ca 0
Si1 0.52710 0.62670 0.82780 1.00000 0.00960 Si 0
Si2 0.10130 0.62830 0.61590 1.00000 0.01030 Si 0
Si3 0.69200 0.37400 0.16590 1.00000 0.00850 Si 0
Si4 0.50700 0.37360 0.39780 1.00000 0.01000 Si 0
Si5 0.69690 0.62680 0.17180 1.00000 0.01540 Si 0
Si6 0.48750 0.62900 0.38810 1.00000 0.01610 Si 0
Si7 0.52280 0.37510 0.83460 1.00000 0.01830 Si 0
Si8 0.11160 0.37350 0.60750 1.00000 0.01500 Si 0
Be1 0.33900 0.24900 0.67900 1.00000 0.01100 Be 0
Be2 0.09400 0.42030 0.32100 1.00000 0.00800 Be 0
Be3 -0.23800 0.57710 0.67000 1.00000 0.00100 Be 0
Be4 0.65500 0.24770 0.31000 1.00000 0.01600 Be 0
Be5 0.78400 0.42490 0.68200 1.00000 0.01500 Be 0
Be6 0.08100 0.57510 0.31300 1.00000 0.01500 Be 0
O1 0.54500 0.63160 0.00100 1.00000 0.01400 O 0
O2 0.69300 0.57410 0.81780 1.00000 0.01600 O 0
O3 0.30300 0.59150 0.73900 1.00000 0.01000 O 0
O4 0.53700 0.70170 0.76910 1.00000 0.01900 O 0
O5 -0.07300 0.63370 0.68520 1.00000 0.01800 O 0
O6 0.16200 0.70460 0.58520 1.00000 0.01400 O 0
O7 0.04300 0.57940 0.47830 1.00000 0.00600 O 0
O8 0.89200 0.41350 0.17650 1.00000 0.01600 O 0
O9 0.59200 0.40980 0.26840 1.00000 0.01400 O 0
O10 0.72300 0.29710 0.20340 1.00000 0.02800 O 0
O11 0.52300 0.38750 0.99900 1.00000 0.02300 O 0
O12 0.59500 0.29810 0.43000 1.00000 0.00300 O 0
O13 0.26300 0.36710 0.32930 1.00000 0.01900 O 0
O14 0.58800 0.42500 0.53300 1.00000 0.01900 O 0
O15 0.77400 0.70120 0.23220 1.00000 0.01200 O 0
O16 0.87200 0.57460 0.18800 1.00000 0.02000 O 0
O17 0.55800 0.59550 0.25760 1.00000 0.02000 O 0
O18 0.57000 0.70370 0.41760 1.00000 0.01200 O 0
O19 0.24800 0.63390 0.32800 1.00000 0.02800 O 0
O20 0.58600 0.57670 0.52700 1.00000 0.02300 O 0
O21 0.70900 0.41690 0.82070 1.00000 0.01300 O 0
O22 0.30500 0.41050 0.72100 1.00000 0.01200 O 0
O23 0.50400 0.29480 0.81030 1.00000 0.01000 O 0
O24 0.04300 0.42410 0.47100 1.00000 0.01800 O 0
O25 0.17100 0.29960 0.57400 1.00000 0.03600 O 0
O26 0.94700 0.36870 0.68610 1.00000 0.01900 O 0
O-H27 -0.11800 0.49960 0.69320 1.00000 0.01400 O 1
O-H28 0.18900 0.50040 0.31220 1.00000 0.01900 O 1
Wat1 0.15500 0.42860 0.99000 1.00000 0.05300 O 2
Wat2 0.13900 0.59020 0.00200 1.00000 0.04000 O 2
Wat3 0.14900 0.74150 0.12200 1.00000 0.14200 O 2
Wat4 0.87400 0.78810 0.90200 0.66000 0.01100 O 2
Wat5 0.03500 0.73070 0.87400 0.55000 0.00800 O 2

loop_
_cod_changelog_entry_id
_cod_changelog_entry_author
_cod_changelog_entry_date
_cod_changelog_entry_text
1
;cod-tools version 3.8.0
Id: cif_guess_AMCSD_atom_types 9581 2023-05-17 12:35:41Z saulius
;
2023-05-18T11:42:37+03:00
;Derived atom types and hydrogen counts
from atom names that follow the AMCSD naming convention
(Wat == water, O-H == hydroxyl).
;
2
;cod-tools version 3.10.1
Id: cif_fix_AMCSD_atom_labels 10224 2024-08-07 11:09:31Z saulius
;
2024-08-07T19:40:11+03:00
;Changed the following '_atom_site_label' values:
the first duplicated label 'Ca2'  converted to 'Ca2_1'
duplicated label 'Ca2' at index 6 converted to 'Ca2_2'
;

loop_
_cod_related_entry_id
_cod_related_entry_database
_cod_related_entry_code
1 AMCSD 0007332
